data_2226169
loop_
_publ_author_name
'Wang, Sulian'
'Lu, Liping'
'Feng, Sisi'
'Zhu, Miaoli'

_publ_section_title
;
 Hexakis(dimethylammonium)
 di-\m~6~-oxido-tetra-\m~3~-oxido-tetradeca-\m~2~-oxido-octaoxidodecavanadate(V)
 monohydrate
;
_journal_coeditor_code HY2304
_journal_issue 6
_journal_name_full 'Acta Crystallographica Section E'
_journal_page_first m632
_journal_paper_doi 10.1107/S1600536810016442
_journal_volume 66
_journal_year 2010
_chemical_formula_iupac '(C2 H8 N)6 [V10 O28], H2 O'
_chemical_formula_moiety '6(C2 H8 N +), O28 V10 6-, H2 O'
_chemical_formula_sum 'C12 H50 N6 O29 V10'
_chemical_formula_weight 1251.98
_chemical_name_systematic
;
Hexakis(dimethylammonium) di-\m~6~-oxido-tetra-\m~3~-oxido-
tetradeca-\m~2~-oxido-octaoxidodecavanadate(V) monohydrate
;
_space_group_IT_number 64
_symmetry_cell_setting orthorhombic
_symmetry_space_group_name_Hall '-C 2ac 2'
_symmetry_space_group_name_H-M 'C m c a'
_atom_sites_solution_hydrogens geom
_atom_sites_solution_primary direct
_atom_sites_solution_secondary difmap
_audit_creation_method SHELXL-97
_cell_angle_alpha 90.00
_cell_angle_beta 90.00
_cell_angle_gamma 90.00
_cell_formula_units_Z 8
_cell_length_a 13.6149(18)
_cell_length_b 18.629(3)
_cell_length_c 30.235(2)
_cell_measurement_reflns_used 1649
_cell_measurement_temperature 203(2)
_cell_measurement_theta_max 22.03
_cell_measurement_theta_min 2.25
_cell_volume 7668.6(17)
_computing_cell_refinement 'SAINT (Bruker, 2007)'
_computing_data_collection 'SMART (Bruker, 2007)'
_computing_data_reduction 'SAINT (Bruker, 2007)'
_computing_molecular_graphics 'SHELXTL (Sheldrick, 2008)'
_computing_publication_material 'SHELXTL (Sheldrick, 2008)'
_computing_structure_refinement 'SHELXL97 (Sheldrick, 2008)'
_computing_structure_solution 'SHELXS97 (Sheldrick, 2008)'
_diffrn_ambient_temperature 203(2)
_diffrn_measured_fraction_theta_full 0.979
_diffrn_measured_fraction_theta_max 0.979
_diffrn_measurement_device_type 'Bruker SMART 1K CCD'
_diffrn_measurement_method '\f and \w scans'
_diffrn_radiation_monochromator graphite
_diffrn_radiation_source 'fine-focus sealed tube'
_diffrn_radiation_type MoK\a
_diffrn_radiation_wavelength 0.71073
_diffrn_reflns_av_R_equivalents 0.0778
_diffrn_reflns_av_sigmaI/netI 0.0591
_diffrn_reflns_limit_h_max 16
_diffrn_reflns_limit_h_min -15
_diffrn_reflns_limit_k_max 22
_diffrn_reflns_limit_k_min -22
_diffrn_reflns_limit_l_max 28
_diffrn_reflns_limit_l_min -35
_diffrn_reflns_number 18064
_diffrn_reflns_theta_full 25.00
_diffrn_reflns_theta_max 25.00
_diffrn_reflns_theta_min 1.97
_exptl_absorpt_coefficient_mu 2.423
_exptl_absorpt_correction_T_max 0.8884
_exptl_absorpt_correction_T_min 0.4842
_exptl_absorpt_correction_type multi-scan
_exptl_absorpt_process_details '(SADABS; Sheldrick, 1996)'
_exptl_crystal_colour yellow
_exptl_crystal_density_diffrn 2.169
_exptl_crystal_density_method 'not measured'
_exptl_crystal_description needle
_exptl_crystal_F_000 5008
_exptl_crystal_size_max 0.35
_exptl_crystal_size_mid 0.11
_exptl_crystal_size_min 0.05
_refine_diff_density_max 1.700
_refine_diff_density_min -0.825
_refine_ls_extinction_method none
_refine_ls_goodness_of_fit_ref 1.257
_refine_ls_hydrogen_treatment constr
_refine_ls_matrix_type full
_refine_ls_number_parameters 296
_refine_ls_number_reflns 3464
_refine_ls_number_restraints 6
_refine_ls_restrained_S_all 1.258
_refine_ls_R_factor_all 0.1155
_refine_ls_R_factor_gt 0.0964
_refine_ls_shift/su_max 0.001
_refine_ls_shift/su_mean 0.000
_refine_ls_structure_factor_coef Fsqd
_refine_ls_weighting_details 'calc w=1/[\s^2^(Fo^2^)+(0.0331P)^2^+151.3848P] where P=(Fo^2^+2Fc^2^)/3'
_refine_ls_weighting_scheme calc
_refine_ls_wR_factor_gt 0.1685
_refine_ls_wR_factor_ref 0.1766
_reflns_number_gt 2951
_reflns_number_total 3464
_reflns_threshold_expression I>2\s(I)
_cod_data_source_file hy2304.cif
_cod_data_source_block I
_cod_original_cell_volume 7668.5(16)
_cod_original_sg_symbol_Hall '-C 2bc 2'
_cod_database_code 2226169
_cod_database_fobs_code 2226169

loop_
_symmetry_equiv_pos_as_xyz
'x, y, z'
'-x, -y+1/2, z+1/2'
'-x, y+1/2, -z+1/2'
'x, -y, -z'
'x+1/2, y+1/2, z'
'-x+1/2, -y+1, z+1/2'
'-x+1/2, y+1, -z+1/2'
'x+1/2, -y+1/2, -z'
'-x, -y, -z'
'x, y-1/2, -z-1/2'
'x, -y-1/2, z-1/2'
'-x, y, z'
'-x+1/2, -y+1/2, -z'
'x+1/2, y, -z-1/2'
'x+1/2, -y, z-1/2'
'-x+1/2, y+1/2, z'

loop_
_atom_site_type_symbol
_atom_site_label
_atom_site_fract_x
_atom_site_fract_y
_atom_site_fract_z
_atom_site_U_iso_or_equiv
_atom_site_adp_type
_atom_site_calc_flag
_atom_site_refinement_flags
_atom_site_occupancy
_atom_site_disorder_assembly
_atom_site_disorder_group
V V1 0.66109(11) 0.75463(8) 0.90694(5) 0.0247(4) Uani d . 1 . .
V V2 0.66020(10) 0.61321(8) 0.86058(5) 0.0238(4) Uani d . 1 . .
V V3 0.5000 0.86507(12) 0.89222(8) 0.0312(6) Uani d S 1 . .
V V4 0.5000 0.72904(12) 0.83754(7) 0.0236(5) Uani d S 1 . .
V V5 0.5000 0.58253(13) 0.79179(7) 0.0263(5) Uani d S 1 . .
V V6 0.5000 0.78222(13) 0.97603(8) 0.0290(6) Uani d S 1 . .
V V7 0.5000 0.63836(11) 0.92977(7) 0.0197(5) Uani d S 1 . .
V V8 0.5000 0.50136(12) 0.87744(8) 0.0295(6) Uani d S 1 . .
O O1 0.7763(4) 0.7541(4) 0.9081(2) 0.0376(17) Uani d . 1 . .
O O2 0.7759(4) 0.6129(4) 0.8602(2) 0.0385(17) Uani d . 1 . .
O O3 0.6330(5) 0.8441(3) 0.8900(2) 0.0338(17) Uani d . 1 . .
O O4 0.6366(4) 0.7163(3) 0.8497(2) 0.0245(14) Uani d . 1 . .
O O5 0.6308(4) 0.5943(3) 0.8034(2) 0.0266(14) Uani d . 1 . .
O O6 0.6325(4) 0.7704(3) 0.9642(2) 0.0269(15) Uani d . 1 . .
O O7 0.6361(4) 0.6511(3) 0.91878(19) 0.0218(13) Uani d . 1 . .
O O8 0.6329(4) 0.5241(3) 0.8785(2) 0.0273(14) Uani d . 1 . .
O O9 0.5000 0.9456(5) 0.8775(4) 0.047(3) Uani d S 1 . .
O O10 0.5000 0.8170(5) 0.8307(3) 0.035(2) Uani d S 1 . .
O O11 0.5000 0.6906(5) 0.7888(3) 0.031(2) Uani d S 1 . .
O O12 0.5000 0.5657(6) 0.7412(3) 0.049(3) Uani d S 1 . .
O O13 0.5000 0.8687(5) 0.9508(3) 0.034(2) Uani d S 1 . .
O O14 0.5000 0.7460(4) 0.9052(3) 0.0171(17) Uani d S 1 . .
O O15 0.5000 0.6211(4) 0.8632(3) 0.0229(19) Uani d S 1 . .
O O16 0.5000 0.4958(5) 0.8191(3) 0.031(2) Uani d S 1 . .
O O17 0.5000 0.8004(5) 1.0263(3) 0.041(3) Uani d S 1 . .
O O18 0.5000 0.6771(5) 0.9790(3) 0.027(2) Uani d S 1 . .
O O19 0.5000 0.5509(5) 0.9370(3) 0.030(2) Uani d S 1 . .
O O20 0.5000 0.4213(5) 0.8915(4) 0.048(3) Uani d S 1 . .
O O21 0.5000 0.3555(9) 0.7640(5) 0.119(6) Uani d S 1 . .
H H21A 0.5000 0.3911 0.7816 0.119 Uiso d SR 1 . .
H H21B 0.5000 0.3717 0.7377 0.119 Uiso d SR 1 . .
N N1 0.7294(6) 0.9384(4) 0.8394(3) 0.037(2) Uani d . 1 . .
H H1A 0.7635 0.9719 0.8551 0.044 Uiso calc R 1 . .
H H1B 0.6913 0.9134 0.8588 0.044 Uiso calc R 1 . .
C C1 0.6667(9) 0.9744(7) 0.8076(4) 0.058(3) Uani d . 1 . .
H H1C 0.7061 1.0065 0.7895 0.087 Uiso calc R 1 . .
H H1D 0.6170 1.0019 0.8231 0.087 Uiso calc R 1 . .
H H1E 0.6353 0.9390 0.7888 0.087 Uiso calc R 1 . .
C C2 0.7972(10) 0.8902(7) 0.8190(5) 0.066(4) Uani d . 1 . .
H H2A 0.7615 0.8509 0.8054 0.099 Uiso calc R 1 . .
H H2B 0.8419 0.8714 0.8411 0.099 Uiso calc R 1 . .
H H2C 0.8343 0.9156 0.7965 0.099 Uiso calc R 1 . .
N N2 0.7745(6) 0.8610(4) 0.9977(3) 0.040(2) Uani d . 1 . .
H H2D 0.7384 0.8266 0.9839 0.048 Uiso calc R 1 . .
H H2E 0.8145 0.8386 1.0175 0.048 Uiso calc R 1 . .
C C3 0.8341(10) 0.8966(7) 0.9655(4) 0.063(4) Uani d . 1 . .
H H3A 0.7924 0.9230 0.9452 0.094 Uiso calc R 1 . .
H H3B 0.8720 0.8613 0.9492 0.094 Uiso calc R 1 . .
H H3C 0.8784 0.9296 0.9803 0.094 Uiso calc R 1 . .
C C4 0.7104(10) 0.9067(7) 1.0209(4) 0.061(4) Uani d . 1 . .
H H4A 0.7484 0.9405 1.0383 0.092 Uiso calc R 1 . .
H H4B 0.6691 0.8784 1.0403 0.092 Uiso calc R 1 . .
H H4C 0.6697 0.9327 1.0000 0.092 Uiso calc R 1 . .
N N3 0.0000 0.6868(16) 0.8841(10) 0.177(12) Uani d SU 1 . .
H H3D -0.0530 0.6904 0.9023 0.177 Uiso d PR 0.50 . .
H H3E 0.0530 0.6904 0.9023 0.177 Uiso d PR 0.50 . .
C C5 0.0000 0.7485(9) 0.8640(6) 0.052(4) Uani d S 1 . .
H H5A 0.0665 0.7669 0.8626 0.052 Uiso d PR 0.50 . .
H H5B -0.0412 0.7821 0.8800 0.052 Uiso d PR 0.50 . .
H H5C -0.0254 0.7422 0.8343 0.052 Uiso d PR 0.50 . .
C C6 0.0000 0.6194(9) 0.8737(6) 0.060(5) Uani d S 1 . .
H H6A -0.0588 0.5967 0.8852 0.060 Uiso d PR 0.50 . .
H H6B 0.0576 0.5963 0.8861 0.060 Uiso d PR 0.50 . .
H H6C 0.0000 0.6147 0.8417 0.060 Uiso d SR 1 . .
N N4 0.7500 0.6685(6) 0.7500 0.040(3) Uani d S 1 . .
H H4D 0.7849 0.6396 0.7315 0.047 Uiso calc PR 0.50 . .
H H4E 0.7151 0.6396 0.7685 0.047 Uiso calc PR 0.50 . .
C C7 0.8174(10) 0.7099(7) 0.7757(4) 0.066(4) Uani d . 1 . .
H H7A 0.8489 0.7453 0.7569 0.099 Uiso calc R 1 . .
H H7B 0.8668 0.6785 0.7883 0.099 Uiso calc R 1 . .
H H7C 0.7822 0.7341 0.7993 0.099 Uiso calc R 1 . .

loop_
_atom_site_aniso_label
_atom_site_aniso_U_11
_atom_site_aniso_U_22
_atom_site_aniso_U_33
_atom_site_aniso_U_12
_atom_site_aniso_U_13
_atom_site_aniso_U_23
V1 0.0161(8) 0.0257(8) 0.0322(9) -0.0038(7) -0.0006(7) -0.0023(7)
V2 0.0152(7) 0.0285(8) 0.0277(9) 0.0032(6) -0.0005(7) -0.0034(7)
V3 0.0291(13) 0.0183(12) 0.0462(16) 0.000 0.000 0.0019(11)
V4 0.0233(12) 0.0268(12) 0.0207(12) 0.000 0.000 0.0065(10)
V5 0.0235(12) 0.0358(13) 0.0198(12) 0.000 0.000 -0.0055(10)
V6 0.0265(12) 0.0349(13) 0.0255(13) 0.000 0.000 -0.0098(11)
V7 0.0175(10) 0.0250(11) 0.0167(11) 0.000 0.000 0.0037(9)
V8 0.0340(13) 0.0195(11) 0.0351(14) 0.000 0.000 0.0020(10)
O1 0.018(3) 0.044(4) 0.051(5) -0.008(3) 0.001(3) -0.006(4)
O2 0.017(3) 0.057(5) 0.041(4) 0.006(3) -0.003(3) -0.002(4)
O3 0.031(4) 0.027(3) 0.044(4) -0.014(3) -0.001(3) 0.004(3)
O4 0.020(3) 0.026(3) 0.027(3) 0.000(3) -0.001(3) 0.003(3)
O5 0.025(3) 0.025(3) 0.030(4) -0.003(3) 0.007(3) -0.006(3)
O6 0.020(3) 0.033(4) 0.028(3) -0.006(3) -0.003(3) -0.009(3)
O7 0.020(3) 0.024(3) 0.021(3) 0.000(3) -0.008(3) -0.004(3)
O8 0.023(3) 0.023(3) 0.035(4) 0.011(3) -0.002(3) 0.000(3)
O9 0.042(6) 0.035(6) 0.063(8) 0.000 0.000 0.001(5)
O10 0.037(6) 0.032(5) 0.035(6) 0.000 0.000 0.009(4)
O11 0.021(5) 0.035(5) 0.035(6) 0.000 0.000 0.010(4)
O12 0.052(7) 0.071(8) 0.023(6) 0.000 0.000 -0.014(5)
O13 0.036(5) 0.030(5) 0.038(6) 0.000 0.000 -0.012(5)
O14 0.016(4) 0.012(4) 0.023(5) 0.000 0.000 0.004(4)
O15 0.019(4) 0.028(5) 0.022(5) 0.000 0.000 0.006(4)
O16 0.035(5) 0.034(5) 0.024(5) 0.000 0.000 -0.003(4)
O17 0.039(6) 0.050(6) 0.034(6) 0.000 0.000 -0.018(5)
O18 0.023(5) 0.041(5) 0.017(5) 0.000 0.000 -0.004(4)
O19 0.033(5) 0.025(5) 0.033(6) 0.000 0.000 0.008(4)
O20 0.053(7) 0.029(6) 0.062(8) 0.000 0.000 -0.004(5)
O21 0.172(18) 0.101(13) 0.084(13) 0.000 0.000 -0.009(10)
N1 0.045(5) 0.030(4) 0.036(5) -0.017(4) -0.001(4) -0.004(4)
C1 0.066(8) 0.060(8) 0.048(7) -0.017(7) -0.014(7) -0.009(6)
C2 0.069(9) 0.055(8) 0.074(10) 0.017(7) 0.000(7) -0.015(7)
N2 0.047(5) 0.035(5) 0.039(5) -0.013(4) -0.029(5) 0.011(4)
C3 0.080(10) 0.059(8) 0.049(8) -0.018(7) -0.014(7) 0.017(6)
C4 0.064(9) 0.052(7) 0.068(9) -0.013(7) -0.022(7) -0.008(7)
N3 0.207(15) 0.163(14) 0.160(15) 0.000 0.000 -0.003(10)
C5 0.036(9) 0.045(10) 0.075(13) 0.000 0.000 0.003(10)
C6 0.057(11) 0.045(10) 0.078(14) 0.000 0.000 -0.042(10)
N4 0.044(7) 0.035(7) 0.040(7) 0.000 0.019(6) 0.000
C7 0.068(9) 0.065(8) 0.064(9) -0.013(7) 0.032(7) -0.031(7)

loop_
_atom_type_symbol
_atom_type_description
_atom_type_scat_dispersion_real
_atom_type_scat_dispersion_imag
_atom_type_scat_source
C C 0.0033 0.0016 'International Tables Vol C Tables 4.2.6.8 and 6.1.1.4'
H H 0.0000 0.0000 'International Tables Vol C Tables 4.2.6.8 and 6.1.1.4'
N N 0.0061 0.0033 'International Tables Vol C Tables 4.2.6.8 and 6.1.1.4'
O O 0.0106 0.0060 'International Tables Vol C Tables 4.2.6.8 and 6.1.1.4'
V V 0.3005 0.5294 'International Tables Vol C Tables 4.2.6.8 and 6.1.1.4'

loop_
_geom_angle_atom_site_label_1
_geom_angle_atom_site_label_2
_geom_angle_atom_site_label_3
_geom_angle_site_symmetry_1
_geom_angle_site_symmetry_3
_geom_angle
_geom_angle_publ_flag
O1 V1 O3 . . 103.1(3) ?
O1 V1 O6 . . 101.3(3) ?
O3 V1 O6 . . 94.4(3) ?
O1 V1 O4 . . 101.1(3) ?
O3 V1 O4 . . 93.0(3) ?
O6 V1 O4 . . 154.0(3) ?
O1 V1 O7 . . 99.3(3) ?
O3 V1 O7 . . 156.8(3) ?
O6 V1 O7 . . 87.0(3) ?
O4 V1 O7 . . 76.7(2) ?
O1 V1 O14 . . 175.5(3) ?
O3 V1 O14 . . 81.3(3) ?
O6 V1 O14 . . 79.5(3) ?
O4 V1 O14 . . 77.1(3) ?
O7 V1 O14 . . 76.3(3) ?
O2 V2 O8 . . 102.0(3) ?
O2 V2 O5 . . 102.3(3) ?
O8 V2 O5 . . 93.6(3) ?
O2 V2 O7 . . 100.3(3) ?
O8 V2 O7 . . 91.6(3) ?
O5 V2 O7 . . 155.2(3) ?
O2 V2 O4 . . 99.5(3) ?
O8 V2 O4 . . 157.0(3) ?
O5 V2 O4 . . 89.7(3) ?
O7 V2 O4 . . 76.6(2) ?
O2 V2 O15 . . 176.0(4) ?
O8 V2 O15 . . 81.0(3) ?
O5 V2 O15 . . 80.1(3) ?
O7 V2 O15 . . 76.8(3) ?
O4 V2 O15 . . 77.2(3) ?
O9 V3 O13 . . 104.4(5) ?
O9 V3 O3 . 12_655 101.1(2) ?
O13 V3 O3 . 12_655 92.5(2) ?
O9 V3 O3 . . 101.1(2) ?
O13 V3 O3 . . 92.5(2) ?
O3 V3 O3 12_655 . 155.3(4) ?
O9 V3 O10 . . 99.1(5) ?
O13 V3 O10 . . 156.5(4) ?
O3 V3 O10 12_655 . 82.9(2) ?
O3 V3 O10 . . 82.9(2) ?
O9 V3 O14 . . 173.5(5) ?
O13 V3 O14 . . 82.1(4) ?
O3 V3 O14 12_655 . 78.4(2) ?
O3 V3 O14 . . 78.4(2) ?
O10 V3 O14 . . 74.4(3) ?
O9 V3 V1 . 12_655 133.66(5) ?
O13 V3 V1 . 12_655 83.1(2) ?
O3 V3 V1 12_655 12_655 32.60(19) ?
O3 V3 V1 . 12_655 124.5(2) ?
O10 V3 V1 . 12_655 80.70(18) ?
O14 V3 V1 . 12_655 46.22(4) ?
O11 V4 O10 . . 108.7(5) ?
O11 V4 O4 . . 96.8(2) ?
O10 V4 O4 . . 98.5(2) ?
O11 V4 O4 . 12_655 96.8(2) ?
O10 V4 O4 . 12_655 98.5(2) ?
O4 V4 O4 . 12_655 153.5(4) ?
O11 V4 O14 . . 162.8(4) ?
O10 V4 O14 . . 88.5(4) ?
O4 V4 O14 . . 80.13(19) ?
O4 V4 O14 12_655 . 80.13(19) ?
O11 V4 O15 . . 85.2(4) ?
O10 V4 O15 . . 166.1(4) ?
O4 V4 O15 . . 79.34(19) ?
O4 V4 O15 12_655 . 79.34(19) ?
O14 V4 O15 . . 77.7(3) ?
O11 V4 V1 . 12_655 133.00(8) ?
O10 V4 V1 . 12_655 86.1(2) ?
O4 V4 V1 . 12_655 125.6(2) ?
O4 V4 V1 12_655 12_655 36.19(19) ?
O14 V4 V1 . 12_655 45.69(4) ?
O15 V4 V1 . 12_655 84.21(17) ?
O12 V5 O16 . . 105.5(5) ?
O12 V5 O5 . 12_655 102.2(2) ?
O16 V5 O5 . 12_655 91.1(2) ?
O12 V5 O5 . . 102.2(2) ?
O16 V5 O5 . . 91.1(2) ?
O5 V5 O5 12_655 . 153.9(4) ?
O12 V5 O11 . . 99.0(5) ?
O16 V5 O11 . . 155.5(4) ?
O5 V5 O11 12_655 . 83.6(2) ?
O5 V5 O11 . . 83.6(2) ?
O12 V5 O15 . . 173.2(5) ?
O16 V5 O15 . . 81.3(3) ?
O5 V5 O15 12_655 . 77.3(2) ?
O5 V5 O15 . . 77.3(2) ?
O11 V5 O15 . . 74.2(3) ?
O12 V5 V2 . 12_655 134.56(5) ?
O16 V5 V2 . 12_655 81.8(2) ?
O5 V5 V2 12_655 12_655 32.34(19) ?
O5 V5 V2 . 12_655 122.7(2) ?
O11 V5 V2 . 12_655 81.0(2) ?
O15 V5 V2 . 12_655 45.40(4) ?
O17 V6 O13 . . 102.8(5) ?
O17 V6 O6 . 12_655 102.4(2) ?
O13 V6 O6 . 12_655 91.4(2) ?
O17 V6 O6 . . 102.4(2) ?
O13 V6 O6 . . 91.4(2) ?
O6 V6 O6 12_655 . 153.8(4) ?
O17 V6 O18 . . 99.9(5) ?
O13 V6 O18 . . 157.3(4) ?
O6 V6 O18 12_655 . 83.7(2) ?
O6 V6 O18 . . 83.7(2) ?
O17 V6 O14 . . 175.1(5) ?
O13 V6 O14 . . 82.1(4) ?
O6 V6 O14 12_655 . 77.30(19) ?
O6 V6 O14 . . 77.30(19) ?
O18 V6 O14 . . 75.1(3) ?
O17 V6 V1 . 12_655 134.43(4) ?
O13 V6 V1 . 12_655 81.9(2) ?
O6 V6 V1 12_655 12_655 32.18(19) ?
O6 V6 V1 . 12_655 123.0(2) ?
O18 V6 V1 . 12_655 82.20(18) ?
O14 V6 V1 . 12_655 45.67(4) ?
O19 V7 O18 . . 108.1(5) ?
O19 V7 O7 . 12_655 98.49(19) ?
O18 V7 O7 . 12_655 95.91(19) ?
O19 V7 O7 . . 98.49(19) ?
O18 V7 O7 . . 95.91(19) ?
O7 V7 O7 12_655 . 155.1(4) ?
O19 V7 O15 . . 88.6(4) ?
O18 V7 O15 . . 163.2(4) ?
O7 V7 O15 12_655 . 81.19(18) ?
O7 V7 O15 . . 81.19(18) ?
O19 V7 O14 . . 167.4(4) ?
O18 V7 O14 . . 84.5(4) ?
O7 V7 O14 12_655 . 79.73(18) ?
O7 V7 O14 . . 79.73(18) ?
O15 V7 O14 . . 78.8(3) ?
O19 V7 V2 . 12_655 86.5(2) ?
O18 V7 V2 . 12_655 133.03(8) ?
O7 V7 V2 12_655 12_655 37.15(17) ?
O7 V7 V2 . 12_655 126.58(19) ?
O15 V7 V2 . 12_655 45.60(4) ?
O14 V7 V2 . 12_655 84.63(16) ?
O20 V8 O16 . . 102.6(5) ?
O20 V8 O8 . . 102.41(19) ?
O16 V8 O8 . . 91.8(2) ?
O20 V8 O8 . 12_655 102.41(19) ?
O16 V8 O8 . 12_655 91.8(2) ?
O8 V8 O8 . 12_655 153.5(4) ?
O20 V8 O19 . . 101.2(5) ?
O16 V8 O19 . . 156.2(4) ?
O8 V8 O19 . . 83.1(2) ?
O8 V8 O19 12_655 . 83.1(2) ?
O20 V8 O15 . . 175.0(5) ?
O16 V8 O15 . . 82.4(4) ?
O8 V8 O15 . . 77.24(19) ?
O8 V8 O15 12_655 . 77.24(19) ?
O19 V8 O15 . . 73.8(3) ?
O20 V8 V2 . 12_655 134.48(5) ?
O16 V8 V2 . 12_655 82.7(2) ?
O8 V8 V2 . 12_655 122.8(2) ?
O8 V8 V2 12_655 12_655 32.15(18) ?
O19 V8 V2 . 12_655 80.65(18) ?
O15 V8 V2 . 12_655 45.55(4) ?
V1 O3 V3 . . 113.4(3) ?
V1 O4 V4 . . 107.4(3) ?
V1 O4 V2 . . 100.6(3) ?
V4 O4 V2 . . 108.1(3) ?
V2 O5 V5 . . 114.9(3) ?
V1 O6 V6 . . 114.6(3) ?
V7 O7 V2 . . 106.3(3) ?
V7 O7 V1 . . 108.7(3) ?
V2 O7 V1 . . 99.3(3) ?
V2 O8 V8 . . 114.2(3) ?
V4 O10 V3 . . 108.5(5) ?
V4 O11 V5 . . 113.3(5) ?
V3 O13 V6 . . 113.2(5) ?
V4 O14 V7 . . 101.6(3) ?
V4 O14 V1 . . 92.0(2) ?
V7 O14 V1 . . 93.49(19) ?
V4 O14 V1 . 12_655 92.0(2) ?
V7 O14 V1 . 12_655 93.49(19) ?
V1 O14 V1 . 12_655 171.2(4) ?
V4 O14 V6 . . 171.2(4) ?
V7 O14 V6 . . 87.2(3) ?
V1 O14 V6 . . 87.5(2) ?
V1 O14 V6 12_655 . 87.5(2) ?
V4 O14 V3 . . 88.7(3) ?
V7 O14 V3 . . 169.8(4) ?
V1 O14 V3 . . 86.08(19) ?
V1 O14 V3 12_655 . 86.08(19) ?
V6 O14 V3 . . 82.5(3) ?
V7 O15 V4 . . 102.0(4) ?
V7 O15 V2 . 12_655 92.6(2) ?
V4 O15 V2 . 12_655 92.9(2) ?
V7 O15 V2 . . 92.6(2) ?
V4 O15 V2 . . 92.9(2) ?
V2 O15 V2 12_655 . 171.3(5) ?
V7 O15 V8 . . 88.1(3) ?
V4 O15 V8 . . 169.8(4) ?
V2 O15 V8 12_655 . 86.6(2) ?
V2 O15 V8 . . 86.6(2) ?
V7 O15 V5 . . 170.7(4) ?
V4 O15 V5 . . 87.3(3) ?
V2 O15 V5 12_655 . 86.8(2) ?
V2 O15 V5 . . 86.8(2) ?
V8 O15 V5 . . 82.5(3) ?
V8 O16 V5 . . 113.7(5) ?
V7 O18 V6 . . 113.2(5) ?
V7 O19 V8 . . 109.4(5) ?
H21A O21 H21B . . 108.0 ?
C2 N1 C1 . . 112.5(9) ?
C2 N1 H1A . . 109.1 ?
C1 N1 H1A . . 109.1 ?
C2 N1 H1B . . 109.1 ?
C1 N1 H1B . . 109.1 ?
H1A N1 H1B . . 107.8 ?
N1 C1 H1C . . 109.5 ?
N1 C1 H1D . . 109.5 ?
H1C C1 H1D . . 109.5 ?
N1 C1 H1E . . 109.5 ?
H1C C1 H1E . . 109.5 ?
H1D C1 H1E . . 109.5 ?
N1 C2 H2A . . 109.5 ?
N1 C2 H2B . . 109.5 ?
H2A C2 H2B . . 109.5 ?
N1 C2 H2C . . 109.5 ?
H2A C2 H2C . . 109.5 ?
H2B C2 H2C . . 109.5 ?
C4 N2 C3 . . 114.2(10) ?
C4 N2 H2D . . 108.7 ?
C3 N2 H2D . . 108.7 ?
C4 N2 H2E . . 108.7 ?
C3 N2 H2E . . 108.7 ?
H2D N2 H2E . . 107.6 ?
N2 C3 H3A . . 109.5 ?
N2 C3 H3B . . 109.5 ?
H3A C3 H3B . . 109.5 ?
N2 C3 H3C . . 109.5 ?
H3A C3 H3C . . 109.5 ?
H3B C3 H3C . . 109.5 ?
N2 C4 H4A . . 109.5 ?
N2 C4 H4B . . 109.5 ?
H4A C4 H4B . . 109.5 ?
N2 C4 H4C . . 109.5 ?
H4A C4 H4C . . 109.5 ?
H4B C4 H4C . . 109.5 ?
C6 N3 C5 . . 138(3) ?
C6 N3 H3D . . 102.6 ?
C5 N3 H3D . . 102.5 ?
C6 N3 H3E . . 102.6 ?
C5 N3 H3E . . 102.5 ?
H3D N3 H3E . . 105.0 ?
N3 C5 H5A . . 109.5 ?
N3 C5 H5B . . 109.8 ?
H5A C5 H5B . . 109.5 ?
N3 C5 H5C . . 109.1 ?
H5A C5 H5C . . 109.5 ?
H5B C5 H5C . . 109.5 ?
N3 C6 H6A . . 109.6 ?
N3 C6 H6B . . 109.6 ?
H6A C6 H6B . . 109.5 ?
N3 C6 H6C . . 109.3 ?
H6A C6 H6C . . 108.6 ?
H6B C6 H6C . . 110.3 ?
C7 N4 C7 7_646 . 114.6(14) ?
C7 N4 H4D 7_646 . 108.6 ?
C7 N4 H4D . . 108.6 ?
C7 N4 H4E 7_646 . 108.6 ?
C7 N4 H4E . . 108.6 ?
H4D N4 H4E . . 107.6 ?
N4 C7 H7A . . 109.5 ?
N4 C7 H7B . . 109.5 ?
H7A C7 H7B . . 109.5 ?
N4 C7 H7C . . 109.5 ?
H7A C7 H7C . . 109.5 ?
H7B C7 H7C . . 109.5 ?

loop_
_geom_bond_atom_site_label_1
_geom_bond_atom_site_label_2
_geom_bond_site_symmetry_2
_geom_bond_distance
_geom_bond_publ_flag
V1 O1 . 1.569(6) ?
V1 O3 . 1.784(7) ?
V1 O6 . 1.799(6) ?
V1 O4 . 1.902(6) ?
V1 O7 . 1.991(6) ?
V1 O14 . 2.200(2) ?
V2 O2 . 1.576(6) ?
V2 O8 . 1.785(6) ?
V2 O5 . 1.810(6) ?
V2 O7 . 1.924(6) ?
V2 O4 . 1.975(6) ?
V2 O15 . 2.188(2) ?
V3 O9 . 1.565(10) ?
V3 O13 . 1.771(10) ?
V3 O3 . 1.854(7) ?
V3 O10 . 2.066(10) ?
V3 O14 . 2.254(8) ?
V4 O11 . 1.638(10) ?
V4 O10 . 1.651(9) ?
V4 O4 . 1.910(6) ?
V4 O14 . 2.071(8) ?
V4 O15 . 2.155(8) ?
V5 O12 . 1.561(10) ?
V5 O16 . 1.814(9) ?
V5 O5 . 1.829(6) ?
V5 O11 . 2.015(9) ?
V5 O15 . 2.275(9) ?
V6 O17 . 1.556(10) ?
V6 O13 . 1.782(10) ?
V6 O6 . 1.852(6) ?
V6 O18 . 1.961(9) ?
V6 O14 . 2.244(8) ?
V7 O19 . 1.643(9) ?
V7 O18 . 1.655(8) ?
V7 O7 . 1.897(6) ?
V7 O15 . 2.039(9) ?
V7 O14 . 2.137(8) ?
V8 O20 . 1.551(10) ?
V8 O16 . 1.766(9) ?
V8 O8 . 1.858(6) ?
V8 O19 . 2.025(10) ?
V8 O15 . 2.272(9) ?
O21 H21A . 0.8500 ?
O21 H21B . 0.8500 ?
N1 C2 . 1.428(13) ?
N1 C1 . 1.452(14) ?
N1 H1A . 0.9100 ?
N1 H1B . 0.9100 ?
C1 H1C . 0.9700 ?
C1 H1D . 0.9700 ?
C1 H1E . 0.9700 ?
C2 H2A . 0.9700 ?
C2 H2B . 0.9700 ?
C2 H2C . 0.9700 ?
N2 C4 . 1.406(14) ?
N2 C3 . 1.431(14) ?
N2 H2D . 0.9100 ?
N2 H2E . 0.9100 ?
C3 H3A . 0.9700 ?
C3 H3B . 0.9700 ?
C3 H3C . 0.9700 ?
C4 H4A . 0.9700 ?
C4 H4B . 0.9700 ?
C4 H4C . 0.9700 ?
N3 C6 . 1.29(3) ?
N3 C5 . 1.30(3) ?
N3 H3D . 0.9100 ?
N3 H3E . 0.9100 ?
C5 H5A . 0.9700 ?
C5 H5B . 0.9700 ?
C5 H5C . 0.9700 ?
C6 H6A . 0.9700 ?
C6 H6B . 0.9700 ?
C6 H6C . 0.9700 ?
N4 C7 7_646 1.428(13) ?
N4 C7 . 1.428(13) ?
N4 H4D . 0.9100 ?
N4 H4E . 0.9100 ?
C7 H7A . 0.9700 ?
C7 H7B . 0.9700 ?
C7 H7C . 0.9700 ?

loop_
_geom_hbond_atom_site_label_D
_geom_hbond_atom_site_label_H
_geom_hbond_atom_site_label_A
_geom_hbond_site_symmetry_A
_geom_hbond_distance_DH
_geom_hbond_distance_HA
_geom_hbond_distance_DA
_geom_hbond_angle_DHA
_geom_hbond_publ_flag
O21 H21B O10 10_557 0.85 2.30 2.950(19) 133 y
O21 H21A O16 . 0.85 2.26 3.101(18) 171 y
N4 H4D O5 7_646 0.91 1.77 2.673(8) 170 y
N4 H4E O5 . 0.91 1.77 2.673(8) 170 y
N2 H2D O6 . 0.91 1.88 2.759(10) 162 y
N2 H2E O6 13_667 0.91 2.22 2.986(10) 141 y
N2 H2E O7 13_667 0.91 2.05 2.812(9) 140 y
N1 H1A O8 16_655 0.91 1.86 2.732(10) 161 y
N1 H1B O3 . 0.91 1.79 2.674(10) 164 y

loop_
_geom_torsion_atom_site_label_1
_geom_torsion_atom_site_label_2
_geom_torsion_atom_site_label_3
_geom_torsion_atom_site_label_4
_geom_torsion_site_symmetry_1
_geom_torsion_site_symmetry_2
_geom_torsion_site_symmetry_3
_geom_torsion_site_symmetry_4
_geom_torsion
_geom_torsion_publ_flag
O1 V1 O3 V3 . . . . -172.9(4) ?
O6 V1 O3 V3 . . . . -70.1(4) ?
O4 V1 O3 V3 . . . . 85.0(4) ?
O7 V1 O3 V3 . . . . 22.6(9) ?
O14 V1 O3 V3 . . . . 8.6(4) ?
O9 V3 O3 V1 . . . . 178.2(5) ?
O13 V3 O3 V1 . . . . 73.0(4) ?
O3 V3 O3 V1 12_655 . . . -28.6(13) ?
O10 V3 O3 V1 . . . . -83.9(4) ?
O14 V3 O3 V1 . . . . -8.4(4) ?
V1 V3 O3 V1 12_655 . . . -10.4(5) ?
O1 V1 O4 V4 . . . . -169.4(3) ?
O3 V1 O4 V4 . . . . -65.5(3) ?
O6 V1 O4 V4 . . . . 41.0(7) ?
O7 V1 O4 V4 . . . . 93.5(3) ?
O14 V1 O4 V4 . . . . 14.8(3) ?
O1 V1 O4 V2 . . . . 77.6(3) ?
O3 V1 O4 V2 . . . . -178.5(3) ?
O6 V1 O4 V2 . . . . -72.1(7) ?
O7 V1 O4 V2 . . . . -19.5(2) ?
O14 V1 O4 V2 . . . . -98.2(3) ?
O11 V4 O4 V1 . . . . -178.5(4) ?
O10 V4 O4 V1 . . . . 71.3(4) ?
O4 V4 O4 V1 12_655 . . . -57.9(9) ?
O14 V4 O4 V1 . . . . -15.6(3) ?
O15 V4 O4 V1 . . . . -94.8(3) ?
V1 V4 O4 V1 12_655 . . . -19.9(4) ?
O11 V4 O4 V2 . . . . -70.7(4) ?
O10 V4 O4 V2 . . . . 179.2(4) ?
O4 V4 O4 V2 12_655 . . . 49.9(10) ?
O14 V4 O4 V2 . . . . 92.2(3) ?
O15 V4 O4 V2 . . . . 13.1(3) ?
V1 V4 O4 V2 12_655 . . . 87.9(3) ?
O2 V2 O4 V1 . . . . -78.2(3) ?
O8 V2 O4 V1 . . . . 80.9(7) ?
O5 V2 O4 V1 . . . . 179.4(3) ?
O7 V2 O4 V1 . . . . 20.2(2) ?
O15 V2 O4 V1 . . . . 99.5(3) ?
O2 V2 O4 V4 . . . . 169.3(3) ?
O8 V2 O4 V4 . . . . -31.6(9) ?
O5 V2 O4 V4 . . . . 66.9(3) ?
O7 V2 O4 V4 . . . . -92.3(3) ?
O15 V2 O4 V4 . . . . -13.0(3) ?
O2 V2 O5 V5 . . . . 174.9(4) ?
O8 V2 O5 V5 . . . . 71.8(4) ?
O7 V2 O5 V5 . . . . -30.0(8) ?
O4 V2 O5 V5 . . . . -85.5(3) ?
O15 V2 O5 V5 . . . . -8.4(4) ?
O12 V5 O5 V2 . . . . -178.8(5) ?
O16 V5 O5 V2 . . . . -72.7(4) ?
O5 V5 O5 V2 12_655 . . . 22.2(11) ?
O11 V5 O5 V2 . . . . 83.3(4) ?
O15 V5 O5 V2 . . . . 8.2(3) ?
V2 V5 O5 V2 12_655 . . . 8.3(4) ?
O1 V1 O6 V6 . . . . 175.2(4) ?
O3 V1 O6 V6 . . . . 70.9(4) ?
O4 V1 O6 V6 . . . . -35.3(8) ?
O7 V1 O6 V6 . . . . -85.9(3) ?
O14 V1 O6 V6 . . . . -9.4(3) ?
O17 V6 O6 V1 . . . . -175.8(5) ?
O13 V6 O6 V1 . . . . -72.4(4) ?
O6 V6 O6 V1 12_655 . . . 23.8(12) ?
O18 V6 O6 V1 . . . . 85.4(4) ?
O14 V6 O6 V1 . . . . 9.3(3) ?
O19 V7 O7 V2 . . . . 72.7(4) ?
O18 V7 O7 V2 . . . . -177.9(4) ?
O7 V7 O7 V2 12_655 . . . -59.9(9) ?
O15 V7 O7 V2 . . . . -14.6(3) ?
O14 V7 O7 V2 . . . . -94.7(3) ?
O19 V7 O7 V1 . . . . 178.7(4) ?
O18 V7 O7 V1 . . . . -71.9(4) ?
O7 V7 O7 V1 12_655 . . . 46.1(10) ?
O15 V7 O7 V1 . . . . 91.5(3) ?
O14 V7 O7 V1 . . . . 11.4(3) ?
O2 V2 O7 V7 . . . . -169.1(3) ?
O8 V2 O7 V7 . . . . -66.6(3) ?
O5 V2 O7 V7 . . . . 35.6(7) ?
O4 V2 O7 V7 . . . . 93.5(3) ?
O15 V2 O7 V7 . . . . 13.8(3) ?
O2 V2 O7 V1 . . . . 78.2(3) ?
O8 V2 O7 V1 . . . . -179.3(3) ?
O5 V2 O7 V1 . . . . -77.1(7) ?
O4 V2 O7 V1 . . . . -19.2(2) ?
O15 V2 O7 V1 . . . . -98.9(3) ?
O1 V1 O7 V7 . . . . 169.8(3) ?
O3 V1 O7 V7 . . . . -25.5(9) ?
O6 V1 O7 V7 . . . . 68.7(3) ?
O4 V1 O7 V7 . . . . -90.9(3) ?
O14 V1 O7 V7 . . . . -11.2(3) ?
O1 V1 O7 V2 . . . . -79.4(3) ?
O3 V1 O7 V2 . . . . 85.3(7) ?
O6 V1 O7 V2 . . . . 179.6(3) ?
O4 V1 O7 V2 . . . . 19.9(2) ?
O14 V1 O7 V2 . . . . 99.6(3) ?
O2 V2 O8 V8 . . . . -174.0(4) ?
O5 V2 O8 V8 . . . . -70.6(4) ?
O7 V2 O8 V8 . . . . 85.1(4) ?
O4 V2 O8 V8 . . . . 27.1(9) ?
O15 V2 O8 V8 . . . . 8.7(4) ?
O20 V8 O8 V2 . . . . 176.6(5) ?
O16 V8 O8 V2 . . . . 73.4(4) ?
O8 V8 O8 V2 12_655 . . . -24.1(12) ?
O19 V8 O8 V2 . . . . -83.3(4) ?
O15 V8 O8 V2 . . . . -8.5(3) ?
O4 V4 O10 V3 . . . . -79.8(2) ?
O3 V3 O10 V4 12_655 . . . -79.9(2) ?
O3 V3 O10 V4 . . . . 79.9(2) ?
O5 V5 O11 V4 . . . . -78.6(2) ?
O15 V5 O11 V4 . . . . 0.0 ?
O3 V3 O13 V6 . . . . -77.9(2) ?
O11 V4 O14 V1 . . . . 94.0(2) ?
O10 V4 O14 V1 . . . . -86.0(2) ?
O4 V4 O14 V1 . . . . 12.8(2) ?
O15 V4 O14 V1 . . . . 94.0(2) ?
O11 V4 O14 V1 . . . 12_655 -94.0(2) ?
O10 V4 O14 V1 . . . 12_655 86.0(2) ?
O4 V4 O14 V1 . . . 12_655 -175.1(3) ?
O15 V4 O14 V1 . . . 12_655 -94.0(2) ?
O19 V7 O14 V1 . . . . -92.7(2) ?
O18 V7 O14 V1 . . . . 87.3(2) ?
O7 V7 O14 V1 12_655 . . . -175.7(3) ?
O7 V7 O14 V1 . . . . -9.8(3) ?
O15 V7 O14 V1 . . . . -92.7(2) ?
O19 V7 O14 V1 . . . 12_655 92.7(2) ?
O18 V7 O14 V1 . . . 12_655 -87.3(2) ?
O7 V7 O14 V1 12_655 . . 12_655 9.8(3) ?
O7 V7 O14 V1 . . . 12_655 175.7(3) ?
O15 V7 O14 V1 . . . 12_655 92.7(2) ?
O3 V1 O14 V4 . . . . 82.1(3) ?
O6 V1 O14 V4 . . . . 178.3(3) ?
O4 V1 O14 V4 . . . . -13.0(3) ?
O7 V1 O14 V4 . . . . -92.3(3) ?
O3 V1 O14 V7 . . . . -176.2(3) ?
O6 V1 O14 V7 . . . . -80.0(3) ?
O4 V1 O14 V7 . . . . 88.7(3) ?
O7 V1 O14 V7 . . . . 9.4(3) ?
O6 V1 O14 V6 . . . . 7.0(3) ?
O4 V1 O14 V6 . . . . 175.7(3) ?
O7 V1 O14 V6 . . . . 96.5(3) ?
O3 V1 O14 V3 . . . . -6.5(3) ?
O6 V1 O14 V3 . . . . 89.7(3) ?
O4 V1 O14 V3 . . . . -101.6(3) ?
O7 V1 O14 V3 . . . . 179.2(3) ?
O6 V6 O14 V7 . . . . 86.7(2) ?
O6 V6 O14 V1 . . . . -6.9(2) ?
O6 V6 O14 V1 12_655 . . 12_655 6.9(2) ?
O6 V6 O14 V1 . . . 12_655 -179.6(3) ?
O3 V3 O14 V4 . . . . -85.8(2) ?
O3 V3 O14 V7 . . . . 94.2(2) ?
O13 V3 O14 V1 . . . . -87.9(2) ?
O3 V3 O14 V1 12_655 . . . 177.8(3) ?
O3 V3 O14 V1 . . . . 6.3(3) ?
O10 V3 O14 V1 . . . . 92.1(2) ?
O13 V3 O14 V1 . . . 12_655 87.9(2) ?
O3 V3 O14 V1 12_655 . . 12_655 -6.3(3) ?
O3 V3 O14 V1 . . . 12_655 -177.8(3) ?
O10 V3 O14 V1 . . . 12_655 -92.1(2) ?
O3 V3 O14 V6 . . . . 94.2(2) ?
O7 V7 O15 V2 . . . 12_655 -174.7(3) ?
O14 V7 O15 V2 . . . 12_655 -93.5(2) ?
O19 V7 O15 V2 . . . . -86.5(2) ?
O18 V7 O15 V2 . . . . 93.5(2) ?
O7 V7 O15 V2 12_655 . . . 174.7(3) ?
O7 V7 O15 V2 . . . . 12.3(3) ?
O14 V7 O15 V2 . . . . 93.5(2) ?
O4 V4 O15 V7 . . . . 82.1(2) ?
O14 V4 O15 V7 . . . . 0.0 ?
O11 V4 O15 V2 . . . 12_655 -86.7(2) ?
O10 V4 O15 V2 . . . 12_655 93.3(2) ?
O4 V4 O15 V2 . . . 12_655 175.4(3) ?
O4 V4 O15 V2 12_655 . . 12_655 11.2(3) ?
O14 V4 O15 V2 . . . 12_655 93.3(2) ?
V1 V4 O15 V2 12_655 . . 12_655 47.5(2) ?
O11 V4 O15 V2 . . . . 86.7(2) ?
O10 V4 O15 V2 . . . . -93.3(2) ?
O4 V4 O15 V2 . . . . -11.2(3) ?
O4 V4 O15 V2 12_655 . . . -175.4(3) ?
O14 V4 O15 V2 . . . . -93.3(2) ?
O4 V4 O15 V8 . . . . -97.9(2) ?
O4 V4 O15 V5 . . . . -97.9(2) ?
O8 V2 O15 V7 . . . . 81.5(3) ?
O5 V2 O15 V7 . . . . 176.8(3) ?
O7 V2 O15 V7 . . . . -12.3(3) ?
O4 V2 O15 V7 . . . . -91.3(3) ?
O8 V2 O15 V4 . . . . -176.3(3) ?
O5 V2 O15 V4 . . . . -81.0(3) ?
O7 V2 O15 V4 . . . . 89.9(3) ?
O4 V2 O15 V4 . . . . 10.9(3) ?
O8 V2 O15 V8 . . . . -6.5(3) ?
O5 V2 O15 V8 . . . . 88.8(3) ?
O7 V2 O15 V8 . . . . -100.3(3) ?
O4 V2 O15 V8 . . . . -179.2(3) ?
O8 V2 O15 V5 . . . . -89.2(3) ?
O5 V2 O15 V5 . . . . 6.2(3) ?
O7 V2 O15 V5 . . . . 177.0(3) ?
O4 V2 O15 V5 . . . . 98.1(3) ?
O8 V8 O15 V7 . . . . -86.5(2) ?
O8 V8 O15 V7 12_655 . . . 86.5(2) ?
O8 V8 O15 V4 . . . . 93.5(2) ?
O8 V8 O15 V4 12_655 . . . -93.5(2) ?
O16 V8 O15 V2 . . . 12_655 87.2(2) ?
O8 V8 O15 V2 . . . 12_655 -179.2(3) ?
O8 V8 O15 V2 12_655 . . 12_655 -6.3(3) ?
O19 V8 O15 V2 . . . 12_655 -92.8(2) ?
O16 V8 O15 V2 . . . . -87.2(2) ?
O8 V8 O15 V2 . . . . 6.3(3) ?
O8 V8 O15 V2 12_655 . . . 179.2(3) ?
O19 V8 O15 V2 . . . . 92.8(2) ?
O8 V8 O15 V5 . . . . 93.5(2) ?
O5 V5 O15 V4 . . . . 86.9(2) ?
O16 V5 O15 V2 . . . 12_655 -87.0(2) ?
O5 V5 O15 V2 . . . 12_655 179.9(3) ?
O16 V5 O15 V2 . . . . 87.0(2) ?
O5 V5 O15 V2 . . . . -6.1(3) ?
O11 V5 O15 V2 . . . . -93.0(2) ?
O5 V5 O15 V8 . . . . -93.1(2) ?
O6 V6 O18 V7 . . . . -78.5(2) ?
V1 V6 O18 V7 12_655 . . . 46.10(4) ?
